data_4022947
loop_
_publ_author_name
'Mercedes Amat'
'Oscar Lozano'
'Carmen Escolano'
'Elies Molins'
'Joan Bosch'

_publ_section_title
;
 Enantioselective Synthesis of 3,3-Disubstituted Piperidine
 Derivatives by Enolate Dialkylation of Phenylglycinol-Derived
 Oxazolopiperidone Lactams
;
_journal_name_full 'Journal of Organic Chemistry'
_journal_page_first 4431
_journal_page_last 4439
_journal_paper_doi 10.1021/jo070397q
_journal_volume 72
_journal_year 2007
_chemical_absolute_configuration syn
_chemical_compound_source 'synthesis as described'
_chemical_formula_moiety 'C22 H24 N1 O2'
_chemical_formula_sum 'C22 H25 N O2'
_chemical_formula_weight 335.43
_chemical_name_systematic
;
 ?
;
_space_group_IT_number 19
_symmetry_cell_setting orthorhombic
_symmetry_Int_Tables_number 19
_symmetry_space_group_name_Hall 'P 2ac 2ab'
_symmetry_space_group_name_H-M 'P 21 21 21'
_atom_sites_solution_hydrogens geom
_atom_sites_solution_primary direct
_atom_sites_solution_secondary difmap
_audit_conform_dict_location ftp://ftp.iucr.org/pub/cif_core.dic
_audit_conform_dict_name cif_core.dic
_audit_conform_dict_version 2.2
_audit_creation_date 2005-01-31T19:14:49-00:00
_audit_creation_method 'WinGX routine CIF_UPDATE'
_cell_angle_alpha 90
_cell_angle_beta 90
_cell_angle_gamma 90
_cell_formula_units_Z 4
_cell_length_a 6.5457(13)
_cell_length_b 13.684(2)
_cell_length_c 20.332(9)
_cell_measurement_reflns_used 25
_cell_measurement_temperature 294(2)
_cell_measurement_theta_max 17.3
_cell_measurement_theta_min 12.7
_cell_measurement_wavelength 0.71073
_cell_volume 1821.2(9)
_computing_cell_refinement 'CAD4 Express (Enraf Nonius, 1994)'
_computing_data_collection 'CAD4 Express (Enraf Nonius, 1994)'
_computing_data_reduction 'XCAD4 (Harms & Wocadlo, 1995)'
_computing_molecular_graphics 'Ortep-3 for Windows (Farrugia, 1997)'
_computing_publication_material 'WinGX publication routines (Farrugia, 1999)'
_computing_structure_refinement 'SHELXL-97 (Sheldrick, 1997)'
_computing_structure_solution 'SHELXS-97 (Sheldrick, 1997)'
_diffrn_ambient_temperature 294(2)
_diffrn_detector 'scintillation LiI'
_diffrn_detector_dtime 1.195
_diffrn_measured_fraction_theta_full 0.999
_diffrn_measured_fraction_theta_max 0.999
_diffrn_measurement_device '\k-geometry diffractometer'
_diffrn_measurement_device_type 'Enraf Nonius CAD4'
_diffrn_measurement_method 'non-profiled omega scans'
_diffrn_orient_matrix_type
;
  x-axis points to radiation source
  the matrix is specified in reciprocal space
;
_diffrn_orient_matrix_UB_11 -0.112951
_diffrn_orient_matrix_UB_12 -0.048796
_diffrn_orient_matrix_UB_13 0.00439
_diffrn_orient_matrix_UB_21 0.09748
_diffrn_orient_matrix_UB_22 -0.04763
_diffrn_orient_matrix_UB_23 0.020139
_diffrn_orient_matrix_UB_31 -0.032848
_diffrn_orient_matrix_UB_32 0.026283
_diffrn_orient_matrix_UB_33 0.044655
_diffrn_radiation_monochromator graphite
_diffrn_radiation_probe x-ray
_diffrn_radiation_type MoK\a
_diffrn_radiation_wavelength 0.71073
_diffrn_reflns_av_R_equivalents 0.0341
_diffrn_reflns_av_unetI/netI 0.0224
_diffrn_reflns_limit_h_max 7
_diffrn_reflns_limit_h_min -7
_diffrn_reflns_limit_k_max 0
_diffrn_reflns_limit_k_min -16
_diffrn_reflns_limit_l_max 0
_diffrn_reflns_limit_l_min -24
_diffrn_reflns_number 3414
_diffrn_reflns_theta_full 24.97
_diffrn_reflns_theta_max 24.97
_diffrn_reflns_theta_min 1.79
_diffrn_source 'Enraf Nonius FR590'
_diffrn_standards_decay_% 0
_diffrn_standards_interval_time 60
_diffrn_standards_number 0
_exptl_absorpt_coefficient_mu 0.078
_exptl_absorpt_correction_T_max 0.629
_exptl_absorpt_correction_T_min 0.156
_exptl_absorpt_correction_type refdelf
_exptl_absorpt_process_details
;
        (See: Walker, N. & Stuart, D. (1983) Acta Cryst. A39, 158-166)
;
_exptl_crystal_colour colorless
_exptl_crystal_density_diffrn 1.223
_exptl_crystal_density_method 'not measured'
_exptl_crystal_description prism
_exptl_crystal_F_000 720
_exptl_crystal_size_max 0.43
_exptl_crystal_size_mid 0.38
_exptl_crystal_size_min 0.33
_refine_diff_density_max 0.171
_refine_diff_density_min -0.173
_refine_diff_density_rms 0.04
_refine_ls_abs_structure_details 'Flack H D (1983), Acta Cryst. A39, 876-881'
_refine_ls_abs_structure_Flack 3.6(17)
_refine_ls_extinction_method none
_refine_ls_goodness_of_fit_ref 1.069
_refine_ls_hydrogen_treatment mixed
_refine_ls_matrix_type full
_refine_ls_number_parameters 227
_refine_ls_number_reflns 3193
_refine_ls_number_restraints 0
_refine_ls_restrained_S_all 1.069
_refine_ls_R_factor_all 0.0608
_refine_ls_R_factor_gt 0.0449
_refine_ls_shift/su_max 0
_refine_ls_shift/su_mean 0
_refine_ls_structure_factor_coef Fsqd
_refine_ls_weighting_details 'calc w=1/[\s^2^(Fo^2^)+(0.0659P)^2^+0.3160P] where P=(Fo^2^+2Fc^2^)/3'
_refine_ls_weighting_scheme calc
_refine_ls_wR_factor_gt 0.1106
_refine_ls_wR_factor_ref 0.1204
_reflns_number_gt 2715
_reflns_number_total 3193
_reflns_threshold_expression >2sigma(I)
_cod_data_source_file jo070397qsi20070302_094611.cif
_cod_data_source_block jb44
_cod_database_code 4022947

loop_
_symmetry_equiv_pos_as_xyz
'x, y, z'
'-x+1/2, -y, z+1/2'
'x+1/2, -y+1/2, -z'
'-x, y+1/2, -z+1/2'

loop_
_atom_site_label
_atom_site_type_symbol
_atom_site_fract_x
_atom_site_fract_y
_atom_site_fract_z
_atom_site_U_iso_or_equiv
_atom_site_adp_type
_atom_site_occupancy
_atom_site_symmetry_multiplicity
_atom_site_calc_flag
_atom_site_refinement_flags
C2 C 0.3149(4) 0.36588(19) 0.51138(13) 0.0630(7) Uani 1 1 d .
H2A H 0.3944 0.3813 0.5503 0.076 Uiso 1 1 calc R
H2B H 0.2705 0.2984 0.514 0.076 Uiso 1 1 calc R
C3 C 0.1300(3) 0.43494(16) 0.50527(11) 0.0471(5) Uani 1 1 d .
H3 H 0.0176 0.3998 0.484 0.057 Uiso 1 1 calc R
C5 C 0.0844(3) 0.56414(16) 0.42278(10) 0.0425(5) Uani 1 1 d .
C6 C 0.1734(3) 0.63124(16) 0.37014(11) 0.0435(5) Uani 1 1 d .
C7 C 0.4069(3) 0.62069(17) 0.36673(11) 0.0497(5) Uani 1 1 d .
H7A H 0.4549 0.6457 0.3248 0.06 Uiso 1 1 calc R
H7B H 0.4685 0.6597 0.4013 0.06 Uiso 1 1 calc R
C8 C 0.4745(3) 0.51535(18) 0.37425(11) 0.0493(5) Uani 1 1 d .
H8A H 0.4041 0.4742 0.3427 0.059 Uiso 1 1 calc R
H8B H 0.6204 0.5098 0.3667 0.059 Uiso 1 1 calc R
C8A C 0.4234(3) 0.48440(16) 0.44285(11) 0.0463(5) Uani 1 1 d .
H8A1 H 0.5153 0.5171 0.4739 0.056 Uiso 1 1 calc R
C31 C 0.0547(3) 0.47740(16) 0.56926(10) 0.0465(5) Uani 1 1 d .
C32 C 0.1691(5) 0.54310(19) 0.60504(13) 0.0656(7) Uani 1 1 d .
H32 H 0.2973 0.5618 0.5899 0.079 Uiso 1 1 calc R
C33 C 0.0954(7) 0.5816(2) 0.66327(15) 0.0892(11) Uani 1 1 d .
H33 H 0.1738 0.6265 0.6865 0.107 Uiso 1 1 calc R
C34 C -0.0914(7) 0.5543(3) 0.68709(15) 0.0876(10) Uani 1 1 d .
H34 H -0.1394 0.5798 0.7266 0.105 Uiso 1 1 calc R
C35 C -0.2056(5) 0.4899(3) 0.65268(16) 0.0829(10) Uani 1 1 d .
H35 H -0.3332 0.4714 0.6685 0.099 Uiso 1 1 calc R
C36 C -0.1341(4) 0.4507(2) 0.59369(13) 0.0612(6) Uani 1 1 d .
H36 H -0.2141 0.4062 0.5706 0.073 Uiso 1 1 calc R
C61 C 0.1075(4) 0.73578(16) 0.38690(11) 0.0552(6) Uani 1 1 d .
H61A H 0.1559 0.7788 0.3523 0.066 Uiso 1 1 calc R
H61B H -0.0406 0.7384 0.3866 0.066 Uiso 1 1 calc R
C62 C 0.1821(5) 0.7755(2) 0.45251(13) 0.0717(8) Uani 1 1 d .
H62A H 0.15 0.7298 0.4868 0.107 Uiso 1 1 calc R
H62B H 0.1161 0.8367 0.4614 0.107 Uiso 1 1 calc R
H62C H 0.3273 0.7851 0.4507 0.107 Uiso 1 1 calc R
C63 C 0.0737(4) 0.59893(16) 0.30366(11) 0.0471(5) Uani 1 1 d .
H63A H 0.1351 0.5376 0.2901 0.056 Uiso 1 1 calc R
H63B H -0.0704 0.5868 0.3112 0.056 Uiso 1 1 calc R
C64 C 0.0940(4) 0.67100(15) 0.24802(10) 0.0432(5) Uani 1 1 d .
C65 C 0.2719(4) 0.68022(18) 0.21147(11) 0.0517(6) Uani 1 1 d .
H65 H 0.3803 0.638 0.2197 0.062 Uiso 1 1 calc R
C66 C 0.2922(5) 0.7509(2) 0.16302(12) 0.0684(8) Uani 1 1 d .
H66 H 0.4146 0.7565 0.1401 0.082 Uiso 1 1 calc R
C67 C 0.1360(7) 0.8113(2) 0.14891(14) 0.0815(10) Uani 1 1 d .
H67 H 0.1512 0.8597 0.1172 0.098 Uiso 1 1 calc R
C68 C -0.0475(6) 0.8010(2) 0.18199(16) 0.0853(11) Uani 1 1 d .
H68 H -0.1578 0.8406 0.1712 0.102 Uiso 1 1 calc R
C69 C -0.0670(4) 0.73140(19) 0.23139(13) 0.0634(7) Uani 1 1 d .
H69 H -0.1906 0.7254 0.2536 0.076 Uiso 1 1 calc R
N4 N 0.2112(3) 0.50833(13) 0.45923(9) 0.0434(4) Uani 1 1 d .
O1 O 0.4326(3) 0.38209(11) 0.45287(8) 0.0633(5) Uani 1 1 d .
O5 O -0.1019(2) 0.56254(13) 0.43409(8) 0.0581(4) Uani 1 1 d .

loop_
_atom_site_aniso_label
_atom_site_aniso_U_11
_atom_site_aniso_U_22
_atom_site_aniso_U_33
_atom_site_aniso_U_23
_atom_site_aniso_U_13
_atom_site_aniso_U_12
C2 0.0738(17) 0.0533(14) 0.0617(15) 0.0116(12) 0.0145(13) 0.0086(13)
C3 0.0488(12) 0.0463(11) 0.0463(11) 0.0044(10) 0.0050(10) -0.0094(10)
C5 0.0359(11) 0.0467(11) 0.0450(11) 0.0004(9) -0.0024(9) -0.0065(9)
C6 0.0368(11) 0.0462(11) 0.0475(11) 0.0042(10) -0.0015(9) -0.0098(9)
C7 0.0390(11) 0.0583(14) 0.0519(12) 0.0037(10) -0.0031(11) -0.0154(11)
C8 0.0360(11) 0.0627(14) 0.0493(12) -0.0006(11) 0.0044(9) -0.0055(10)
C8A 0.0381(11) 0.0468(11) 0.0540(12) 0.0018(10) 0.0033(9) 0.0013(10)
C31 0.0501(13) 0.0449(11) 0.0445(11) 0.0073(9) 0.0026(10) -0.0021(10)
C32 0.0765(18) 0.0638(16) 0.0564(14) -0.0067(12) 0.0030(13) -0.0179(14)
C33 0.139(3) 0.0637(18) 0.0648(18) -0.0101(14) -0.001(2) -0.003(2)
C34 0.128(3) 0.079(2) 0.0565(16) 0.0089(16) 0.018(2) 0.034(2)
C35 0.075(2) 0.099(2) 0.0742(19) 0.0254(19) 0.0308(17) 0.0278(19)
C36 0.0507(14) 0.0684(16) 0.0646(15) 0.0126(13) 0.0095(12) 0.0008(12)
C61 0.0636(15) 0.0446(12) 0.0576(13) -0.0013(10) -0.0031(12) -0.0063(12)
C62 0.0799(19) 0.0671(17) 0.0681(16) -0.0182(14) -0.0030(15) -0.0047(15)
C63 0.0447(12) 0.0468(11) 0.0498(12) 0.0028(9) -0.0062(10) -0.0096(10)
C64 0.0476(12) 0.0391(10) 0.0430(11) -0.0025(8) -0.0050(10) -0.0004(10)
C65 0.0572(14) 0.0518(13) 0.0461(12) -0.0021(11) 0.0016(11) -0.0010(11)
C66 0.093(2) 0.0646(17) 0.0474(13) 0.0046(13) 0.0008(14) -0.0208(16)
C67 0.134(3) 0.0511(16) 0.0592(17) 0.0107(13) -0.022(2) -0.0137(19)
C68 0.117(3) 0.0570(16) 0.081(2) 0.0033(15) -0.036(2) 0.0315(18)
C69 0.0608(16) 0.0648(15) 0.0645(15) -0.0030(13) -0.0112(13) 0.0180(13)
N4 0.0370(9) 0.0467(10) 0.0464(9) 0.0074(8) 0.0031(8) -0.0024(8)
O1 0.0719(11) 0.0525(10) 0.0655(10) 0.0061(8) 0.0191(9) 0.0129(9)
O5 0.0328(8) 0.0769(11) 0.0646(10) 0.0119(8) 0.0000(7) -0.0085(8)

loop_
_atom_type_symbol
_atom_type_description
_atom_type_scat_dispersion_real
_atom_type_scat_dispersion_imag
_atom_type_scat_source
C C 0.0033 0.0016 'International Tables Vol C Tables 4.2.6.8 and 6.1.1.4'
H H 0 0 'International Tables Vol C Tables 4.2.6.8 and 6.1.1.4'
N N 0.0061 0.0033 'International Tables Vol C Tables 4.2.6.8 and 6.1.1.4'
O O 0.0106 0.006 'International Tables Vol C Tables 4.2.6.8 and 6.1.1.4'

loop_
_geom_angle_atom_site_label_1
_geom_angle_atom_site_label_2
_geom_angle_atom_site_label_3
_geom_angle
O1 C2 C3 105.09(18)
N4 C3 C31 113.82(18)
N4 C3 C2 100.72(17)
C31 C3 C2 115.07(19)
O5 C5 N4 119.51(19)
O5 C5 C6 121.0(2)
N4 C5 C6 119.41(18)
C5 C6 C61 107.37(18)
C5 C6 C7 110.78(19)
C61 C6 C7 112.18(19)
C5 C6 C63 106.07(16)
C61 C6 C63 109.79(18)
C7 C6 C63 110.44(19)
C8 C7 C6 112.03(18)
C8A C8 C7 107.34(19)
O1 C8A N4 103.22(17)
O1 C8A C8 113.87(19)
N4 C8A C8 111.16(18)
C32 C31 C36 118.0(2)
C32 C31 C3 122.0(2)
C36 C31 C3 120.1(2)
C31 C32 C33 120.7(3)
C34 C33 C32 120.8(3)
C35 C34 C33 119.3(3)
C34 C35 C36 120.7(3)
C31 C36 C35 120.5(3)
C62 C61 C6 116.0(2)
C64 C63 C6 115.27(17)
C69 C64 C65 117.1(2)
C69 C64 C63 120.5(2)
C65 C64 C63 122.4(2)
C66 C65 C64 121.6(3)
C67 C66 C65 120.5(3)
C66 C67 C68 119.5(3)
C67 C68 C69 120.1(3)
C64 C69 C68 121.1(3)
C5 N4 C8A 125.77(18)
C5 N4 C3 120.87(17)
C8A N4 C3 109.54(17)
C8A O1 C2 104.44(17)

loop_
_geom_bond_atom_site_label_1
_geom_bond_atom_site_label_2
_geom_bond_distance
C2 O1 1.435(3)
C2 C3 1.540(3)
C3 N4 1.472(3)
C3 C31 1.508(3)
C5 O5 1.242(3)
C5 N4 1.350(3)
C5 C6 1.526(3)
C6 C61 1.532(3)
C6 C7 1.537(3)
C6 C63 1.565(3)
C7 C8 1.516(3)
C8 C8A 1.496(3)
C8A O1 1.416(3)
C8A N4 1.465(3)
C31 C32 1.378(3)
C31 C36 1.381(3)
C32 C33 1.383(4)
C33 C34 1.367(5)
C34 C35 1.351(5)
C35 C36 1.395(4)
C61 C62 1.521(3)
C63 C64 1.507(3)
C64 C69 1.382(3)
C64 C65 1.387(3)
C65 C66 1.386(4)
C66 C67 1.347(5)
C67 C68 1.383(5)
C68 C69 1.390(4)

loop_
_geom_torsion_atom_site_label_1
_geom_torsion_atom_site_label_2
_geom_torsion_atom_site_label_3
_geom_torsion_atom_site_label_4
_geom_torsion
O1 C2 C3 N4 -22.7(2)
O1 C2 C3 C31 -145.6(2)
O5 C5 C6 C61 56.2(3)
N4 C5 C6 C61 -121.3(2)
O5 C5 C6 C7 179.0(2)
N4 C5 C6 C7 1.4(3)
O5 C5 C6 C63 -61.1(3)
N4 C5 C6 C63 121.3(2)
C5 C6 C7 C8 39.9(3)
C61 C6 C7 C8 159.87(18)
C63 C6 C7 C8 -77.3(2)
C6 C7 C8 C8A -66.7(2)
C7 C8 C8A O1 165.92(18)
C7 C8 C8A N4 49.9(2)
N4 C3 C31 C32 -48.0(3)
C2 C3 C31 C32 67.6(3)
N4 C3 C31 C36 132.0(2)
C2 C3 C31 C36 -112.4(2)
C36 C31 C32 C33 -0.6(4)
C3 C31 C32 C33 179.4(3)
C31 C32 C33 C34 0.9(5)
C32 C33 C34 C35 -0.8(5)
C33 C34 C35 C36 0.5(5)
C32 C31 C36 C35 0.3(4)
C3 C31 C36 C35 -179.7(2)
C34 C35 C36 C31 -0.3(4)
C5 C6 C61 C62 61.6(3)
C7 C6 C61 C62 -60.4(3)
C63 C6 C61 C62 176.5(2)
C5 C6 C63 C64 164.21(19)
C61 C6 C63 C64 48.5(3)
C7 C6 C63 C64 -75.7(3)
C6 C63 C64 C69 -100.6(3)
C6 C63 C64 C65 79.3(3)
C69 C64 C65 C66 3.8(3)
C63 C64 C65 C66 -176.1(2)
C64 C65 C66 C67 -1.7(4)
C65 C66 C67 C68 -1.6(4)
C66 C67 C68 C69 2.8(4)
C65 C64 C69 C68 -2.6(4)
C63 C64 C69 C68 177.3(2)
C67 C68 C69 C64 -0.6(4)
O5 C5 N4 C8A 164.8(2)
C6 C5 N4 C8A -17.6(3)
O5 C5 N4 C3 9.2(3)
C6 C5 N4 C3 -173.19(18)
O1 C8A N4 C5 -132.2(2)
C8 C8A N4 C5 -9.8(3)
O1 C8A N4 C3 25.7(2)
C8 C8A N4 C3 148.1(2)
C31 C3 N4 C5 -78.8(3)
C2 C3 N4 C5 157.5(2)
C31 C3 N4 C8A 122.0(2)
C2 C3 N4 C8A -1.7(2)
N4 C8A O1 C2 -40.2(2)
C8 C8A O1 C2 -160.8(2)
C3 C2 O1 C8A 40.0(3)

loop_
_cod_related_entry_id
_cod_related_entry_database
_cod_related_entry_code
1 ChemSpider 17627390
